data_7210890
loop_
_publ_author_name
'Liu, Gui-lei'
'Li, Hui'

_publ_section_title
;
 Auxiliary ligand-controlled supramolecular assembly of three Cd(ii)
 coordination polymers based on a (E)-3-(quinolin-4-yl) acrylic acid:
 syntheses, structures and photoluminescent properties
;
_journal_issue 34
_journal_name_full CrystEngComm
_journal_page_first 6870
_journal_paper_doi 10.1039/c3ce40864g
_journal_volume 15
_journal_year 2013
_chemical_formula_sum 'C39 H30 Cd N5 O6'
_chemical_formula_weight 777.08
_chemical_name_systematic
;
?
;
_space_group_IT_number 15
_symmetry_cell_setting monoclinic
_symmetry_space_group_name_Hall '-C 2yc'
_symmetry_space_group_name_H-M 'C 1 2/c 1'
_atom_sites_solution_hydrogens geom
_atom_sites_solution_primary direct
_atom_sites_solution_secondary difmap
_audit_creation_method SHELXL-97
_cell_angle_alpha 90.00
_cell_angle_beta 108.84(3)
_cell_angle_gamma 90.00
_cell_formula_units_Z 8
_cell_length_a 20.048(4)
_cell_length_b 12.245(2)
_cell_length_c 29.217(6)
_cell_measurement_temperature 153(2)
_cell_volume 6788(3)
_computing_cell_refinement 'Bruker XSCANS'
_computing_data_collection 'Bruker XSCANS'
_computing_data_reduction 'Bruker SHELXTL'
_computing_molecular_graphics 'Bruker SHELXTL'
_computing_publication_material 'Bruker SHELXTL'
_computing_structure_refinement 'SHELXL-97 (Sheldrick, 1997)'
_computing_structure_solution 'SHELXS-97 (Sheldrick, 1990)'
_diffrn_ambient_temperature 153(2)
_diffrn_measured_fraction_theta_full 0.984
_diffrn_measured_fraction_theta_max 0.984
_diffrn_measurement_device_type 'Bruker P4'
_diffrn_measurement_method '\w scans'
_diffrn_radiation_monochromator graphite
_diffrn_radiation_source 'fine-focus sealed tube'
_diffrn_radiation_type MoK\a
_diffrn_radiation_wavelength 0.71073
_diffrn_reflns_av_R_equivalents 0.0600
_diffrn_reflns_av_sigmaI/netI 0.0596
_diffrn_reflns_limit_h_max 22
_diffrn_reflns_limit_h_min -23
_diffrn_reflns_limit_k_max 14
_diffrn_reflns_limit_k_min -10
_diffrn_reflns_limit_l_max 34
_diffrn_reflns_limit_l_min -34
_diffrn_reflns_number 21737
_diffrn_reflns_theta_full 25.01
_diffrn_reflns_theta_max 25.01
_diffrn_reflns_theta_min 3.03
_exptl_absorpt_coefficient_mu 0.700
_exptl_absorpt_correction_T_max 0.8444
_exptl_absorpt_correction_T_min 0.7528
_exptl_absorpt_correction_type none
_exptl_crystal_colour colorless
_exptl_crystal_density_diffrn 1.521
_exptl_crystal_density_method 'not measured'
_exptl_crystal_description Block
_exptl_crystal_F_000 3160
_exptl_crystal_size_max 0.43
_exptl_crystal_size_mid 0.42
_exptl_crystal_size_min 0.25
_refine_diff_density_max 1.514
_refine_diff_density_min -0.846
_refine_diff_density_rms 0.159
_refine_ls_extinction_method none
_refine_ls_goodness_of_fit_ref 1.186
_refine_ls_hydrogen_treatment constr
_refine_ls_matrix_type full
_refine_ls_number_parameters 460
_refine_ls_number_reflns 5882
_refine_ls_number_restraints 60
_refine_ls_restrained_S_all 1.184
_refine_ls_R_factor_all 0.1305
_refine_ls_R_factor_gt 0.1142
_refine_ls_shift/su_max 0.049
_refine_ls_shift/su_mean 0.002
_refine_ls_structure_factor_coef Fsqd
_refine_ls_weighting_details 'calc w=1/[\s^2^(Fo^2^)+(0.0001P)^2^+403.9642P] where P=(Fo^2^+2Fc^2^)/3'
_refine_ls_weighting_scheme calc
_refine_ls_wR_factor_gt 0.2314
_refine_ls_wR_factor_ref 0.2390
_reflns_number_gt 4810
_reflns_number_total 5882
_reflns_threshold_expression >2sigma(I)
_cod_data_source_file c3ce40864g.txt
_cod_data_source_block lgl17
_cod_depositor_comments
;
The following automatic conversions were performed:

'_symmetry_cell_setting' value 'Monoclinic' changed to 'monoclinic'
according to /home/saulius/struct/CIF-dictionaries/cif_core.dic
dictionary named 'cif_core.dic' version 2.4.2 from 2011-04-26.

Automatic conversion script
Id: cif_fix_values 1891 2012-01-12 08:04:46Z andrius 
;
_cod_original_cell_volume 6788(2)
_cod_original_sg_symbol_H-M C2/c
_cod_database_code 7210890

loop_
_symmetry_equiv_pos_as_xyz
'x, y, z'
'-x, y, -z+1/2'
'x+1/2, y+1/2, z'
'-x+1/2, y+1/2, -z+1/2'
'-x, -y, -z'
'x, -y, z-1/2'
'-x+1/2, -y+1/2, -z'
'x+1/2, -y+1/2, z-1/2'

loop_
_atom_site_label
_atom_site_type_symbol
_atom_site_fract_x
_atom_site_fract_y
_atom_site_fract_z
_atom_site_U_iso_or_equiv
_atom_site_adp_type
_atom_site_occupancy
_atom_site_symmetry_multiplicity
_atom_site_calc_flag
_atom_site_refinement_flags
C1 C 0.1957(6) 0.4419(9) 0.1497(4) 0.021(2) Uani 1 1 d .
C2 C 0.2112(6) 0.5508(10) 0.1370(4) 0.026(3) Uani 1 1 d .
H2 H 0.2399 0.5951 0.1613 0.031 Uiso 1 1 calc R
C3 C 0.1871(6) 0.5904(9) 0.0932(4) 0.020(2) Uani 1 1 d .
H3 H 0.1631 0.5412 0.0693 0.024 Uiso 1 1 calc R
C4 C 0.1929(6) 0.7020(10) 0.0769(4) 0.024(3) Uani 1 1 d .
C5 C 0.2207(7) 0.7847(10) 0.1091(5) 0.034(3) Uani 1 1 d .
H5 H 0.2379 0.7701 0.1421 0.041 Uiso 1 1 calc R
C6 C 0.2230(7) 0.8915(11) 0.0921(5) 0.032(3) Uani 1 1 d .
H6 H 0.2399 0.9463 0.1149 0.038 Uiso 1 1 calc R
C7 C 0.1757(6) 0.8389(10) 0.0132(4) 0.024(3) Uani 1 1 d U
C8 C 0.1542(8) 0.8700(12) -0.0351(5) 0.044(4) Uani 1 1 d .
H8 H 0.1564 0.9429 -0.0434 0.053 Uiso 1 1 calc R
C9 C 0.1295(9) 0.7913(13) -0.0708(5) 0.048(4) Uani 1 1 d .
H9 H 0.1191 0.8097 -0.1032 0.058 Uiso 1 1 calc R
C10 C 0.1202(8) 0.6845(12) -0.0574(5) 0.040(3) Uani 1 1 d U
H10 H 0.0993 0.6339 -0.0815 0.048 Uiso 1 1 calc R
C11 C 0.1408(7) 0.6516(11) -0.0104(5) 0.036(3) Uani 1 1 d .
H11 H 0.1358 0.5789 -0.0028 0.043 Uiso 1 1 calc R
C12 C 0.1695(6) 0.7278(9) 0.0266(4) 0.021(2) Uani 1 1 d .
C13 C 0.1334(5) 0.1420(9) 0.2587(4) 0.016(2) Uani 1 1 d U
C14 C 0.1177(6) 0.0933(11) 0.2951(4) 0.029(3) Uani 1 1 d U
H14 H 0.1320 0.1253 0.3256 0.035 Uiso 1 1 calc R
C15 C 0.0771(14) -0.012(2) 0.2871(10) 0.107(9) Uani 1 1 d .
C16 C 0.0596(11) -0.078(2) 0.3269(8) 0.107(9) Uani 1 1 d DU
C17 C 0.1080(10) -0.0965(13) 0.3708(5) 0.059(5) Uani 1 1 d DU
H17 H 0.1503 -0.0588 0.3776 0.070 Uiso 1 1 calc R
C18 C 0.1013(8) -0.1644(12) 0.4063(5) 0.050(4) Uani 1 1 d DU
H18 H 0.1375 -0.1767 0.4352 0.060 Uiso 1 1 calc R
C19 C -0.0136(10) -0.1977(17) 0.3517(7) 0.081(5) Uani 1 1 d DU
C20 C -0.0786(9) -0.249(2) 0.3411(9) 0.109(9) Uani 1 1 d D
H20 H -0.0855 -0.2926 0.3653 0.131 Uiso 1 1 calc R
C21 C -0.1327(11) -0.243(2) 0.2992(8) 0.114(12) Uani 1 1 d D
H21 H -0.1753 -0.2788 0.2942 0.137 Uiso 1 1 calc R
C22 C -0.1199(11) -0.1784(19) 0.2646(10) 0.145(15) Uani 1 1 d D
H22 H -0.1555 -0.1729 0.2349 0.174 Uiso 1 1 calc R
C23 C -0.0585(10) -0.121(2) 0.2701(8) 0.122(11) Uani 1 1 d D
C24 C -0.0040(9) -0.1356(16) 0.3140(7) 0.080(6) Uani 1 1 d D
C25 C 0.2851(6) 0.1775(10) 0.1535(5) 0.028(3) Uani 1 1 d .
H25 H 0.2707 0.2373 0.1330 0.033 Uiso 1 1 calc R
C26 C 0.3459(6) 0.1231(9) 0.1544(5) 0.026(3) Uani 1 1 d .
H26 H 0.3726 0.1467 0.1356 0.031 Uiso 1 1 calc R
C27 C 0.2646(5) 0.0591(9) 0.2085(4) 0.018(2) Uani 1 1 d .
H27 H 0.2368 0.0363 0.2268 0.022 Uiso 1 1 calc R
C28 C 0.0721(8) 0.0469(11) 0.1078(5) 0.040(4) Uani 1 1 d .
H28 H 0.0860 0.0123 0.1378 0.048 Uiso 1 1 calc R
C29 C 0.0430(8) -0.0165(10) 0.0668(4) 0.037(3) Uani 1 1 d .
H29 H 0.0407 -0.0920 0.0695 0.044 Uiso 1 1 calc R
C30 C 0.0175(6) 0.0325(9) 0.0221(4) 0.021(2) Uani 1 1 d .
C31 C 0.0246(8) 0.1433(11) 0.0208(4) 0.040(4) Uani 1 1 d .
H31 H 0.0096 0.1806 -0.0085 0.048 Uiso 1 1 calc R
C32 C 0.0543(8) 0.1991(11) 0.0635(5) 0.047(4) Uani 1 1 d .
H32 H 0.0556 0.2749 0.0620 0.056 Uiso 1 1 calc R
C33 C -0.0087(5) 0.3009(9) 0.1861(4) 0.017(2) Uani 1 1 d .
H33 H -0.0081 0.2250 0.1876 0.021 Uiso 1 1 calc R
C34 C -0.0675(6) 0.3549(9) 0.1881(4) 0.022(2) Uani 1 1 d .
H34 H -0.1055 0.3166 0.1919 0.027 Uiso 1 1 calc R
C35 C -0.0692(6) 0.4694(9) 0.1845(4) 0.019(2) Uani 1 1 d .
C36 C -0.0100(6) 0.5217(10) 0.1800(5) 0.029(3) Uani 1 1 d .
H36 H -0.0089 0.5974 0.1781 0.035 Uiso 1 1 calc R
C37 C 0.0466(6) 0.4612(10) 0.1784(5) 0.027(3) Uani 1 1 d .
H37 H 0.0852 0.4974 0.1746 0.033 Uiso 1 1 calc R
C38 C -0.1334(6) 0.5309(10) 0.1848(4) 0.024(3) Uani 1 1 d .
C39 C -0.1755(6) 0.4991(9) 0.2109(4) 0.022(2) Uani 1 1 d .
H39 H -0.1641 0.4373 0.2304 0.026 Uiso 1 1 calc R
Cd1 Cd 0.14573(4) 0.24911(8) 0.17651(3) 0.0192(2) Uani 1 1 d .
N1 N 0.2034(6) 0.9193(9) 0.0469(4) 0.039(3) Uani 1 1 d .
N2 N 0.0362(9) -0.2126(15) 0.3954(6) 0.093(5) Uani 1 1 d DU
N3 N 0.2454(5) 0.1469(7) 0.1813(3) 0.019(2) Uani 1 1 d .
N4 N 0.0811(5) 0.1529(8) 0.1067(3) 0.020(2) Uani 1 1 d .
N5 N 0.0487(5) 0.3530(8) 0.1819(3) 0.023(2) Uani 1 1 d .
O1 O 0.2118(4) 0.4152(6) 0.1943(3) 0.0239(18) Uani 1 1 d .
O2 O 0.1638(4) 0.3740(6) 0.1173(3) 0.0245(18) Uani 1 1 d .
O3 O 0.1024(4) 0.1088(6) 0.2153(3) 0.0249(18) Uani 1 1 d .
O4 O 0.1754(4) 0.2183(6) 0.2661(3) 0.0267(19) Uani 1 1 d .
O5 O 0.2184(12) 0.1262(12) 0.0117(8) 0.167(11) Uani 1 1 d .
H5A H 0.2173 0.0607 0.0211 0.201 Uiso 1 1 d R
H5B H 0.2507 0.1316 -0.0011 0.201 Uiso 1 1 d R
O6 O 0.1857(11) 0.3344(13) 0.0283(6) 0.119(6) Uani 1 1 d .
H6B H 0.1799 0.3133 0.0545 0.142 Uiso 1 1 d R
H6A H 0.1530 0.3095 0.0041 0.142 Uiso 1 1 d R

loop_
_atom_site_aniso_label
_atom_site_aniso_U_11
_atom_site_aniso_U_22
_atom_site_aniso_U_33
_atom_site_aniso_U_23
_atom_site_aniso_U_13
_atom_site_aniso_U_12
C1 0.014(5) 0.022(6) 0.029(6) -0.007(5) 0.008(5) 0.000(5)
C2 0.019(6) 0.028(6) 0.033(7) -0.002(5) 0.010(5) 0.001(5)
C3 0.019(6) 0.022(6) 0.021(6) -0.006(5) 0.010(5) -0.009(5)
C4 0.013(6) 0.027(6) 0.030(6) 0.005(5) 0.005(5) -0.004(5)
C5 0.042(8) 0.029(7) 0.027(6) 0.002(5) 0.006(6) -0.018(6)
C6 0.026(7) 0.035(7) 0.033(7) -0.006(6) 0.008(6) -0.003(6)
C7 0.011(5) 0.040(7) 0.027(6) 0.005(5) 0.014(5) 0.000(5)
C8 0.053(9) 0.036(8) 0.042(8) 0.015(7) 0.013(7) -0.009(7)
C9 0.065(10) 0.064(10) 0.022(7) 0.010(7) 0.020(7) -0.006(8)
C10 0.051(7) 0.045(7) 0.030(6) 0.001(5) 0.021(5) -0.016(6)
C11 0.040(8) 0.032(7) 0.029(7) -0.004(6) 0.001(6) 0.002(6)
C12 0.024(6) 0.019(6) 0.024(6) 0.004(4) 0.011(5) 0.005(5)
C13 0.007(4) 0.022(5) 0.017(5) 0.000(4) 0.001(4) 0.002(4)
C14 0.020(5) 0.051(7) 0.020(5) -0.006(5) 0.013(4) -0.014(5)
C15 0.13(2) 0.098(18) 0.12(2) 0.053(16) 0.080(18) 0.063(17)
C16 0.095(18) 0.098(18) 0.088(15) 0.019(14) -0.025(11) -0.033(15)
C17 0.084(13) 0.039(9) 0.046(8) 0.003(7) 0.012(7) 0.001(9)
C18 0.048(8) 0.052(9) 0.053(8) -0.016(7) 0.019(7) -0.009(7)
C19 0.085(9) 0.081(9) 0.083(8) 0.004(7) 0.036(7) 0.002(7)
C20 0.058(12) 0.093(17) 0.17(3) -0.070(19) 0.030(15) -0.018(14)
C21 0.095(18) 0.13(2) 0.15(2) -0.10(2) 0.086(18) -0.087(18)
C22 0.041(13) 0.11(2) 0.25(4) -0.10(3) -0.002(19) -0.005(13)
C23 0.071(15) 0.12(2) 0.12(2) -0.015(17) -0.052(14) 0.019(15)
C24 0.062(13) 0.069(13) 0.111(18) 0.009(12) 0.031(12) 0.006(11)
C25 0.016(6) 0.020(6) 0.046(7) 0.005(5) 0.009(5) 0.007(5)
C26 0.019(6) 0.017(6) 0.047(7) 0.012(5) 0.018(5) 0.009(5)
C27 0.008(5) 0.023(6) 0.026(6) 0.006(5) 0.008(4) 0.002(4)
C28 0.069(10) 0.028(7) 0.023(6) -0.002(5) 0.014(7) -0.022(7)
C29 0.074(10) 0.013(6) 0.019(6) -0.001(5) 0.008(6) -0.009(6)
C30 0.014(5) 0.018(6) 0.029(6) 0.001(5) 0.005(5) -0.004(4)
C31 0.054(9) 0.030(7) 0.017(6) 0.002(5) -0.013(6) -0.014(6)
C32 0.074(11) 0.022(7) 0.025(7) 0.005(6) -0.011(7) -0.003(7)
C33 0.011(5) 0.017(5) 0.021(5) 0.001(4) -0.001(4) 0.003(4)
C34 0.018(6) 0.024(6) 0.024(6) 0.002(5) 0.005(5) -0.006(5)
C35 0.016(6) 0.020(6) 0.023(6) 0.002(5) 0.010(5) 0.009(5)
C36 0.018(6) 0.016(6) 0.053(8) 0.000(5) 0.010(6) 0.009(5)
C37 0.014(6) 0.022(6) 0.046(7) -0.004(5) 0.010(5) 0.002(5)
C38 0.015(6) 0.027(6) 0.025(6) 0.001(5) -0.002(5) 0.008(5)
C39 0.023(6) 0.020(6) 0.021(6) 0.004(5) 0.004(5) 0.009(5)
Cd1 0.0202(4) 0.0173(4) 0.0192(4) -0.0013(4) 0.0051(3) 0.0026(4)
N1 0.048(7) 0.034(6) 0.035(6) 0.004(5) 0.014(5) -0.005(5)
N2 0.093(5) 0.093(5) 0.093(5) -0.0002(10) 0.0297(18) 0.0001(10)
N3 0.012(4) 0.022(5) 0.022(5) -0.002(4) 0.004(4) 0.006(4)
N4 0.014(5) 0.026(5) 0.020(5) 0.000(4) 0.004(4) 0.004(4)
N5 0.025(5) 0.021(5) 0.023(5) 0.002(4) 0.006(4) 0.007(4)
O1 0.023(4) 0.024(4) 0.024(4) 0.006(3) 0.007(3) 0.004(3)
O2 0.025(4) 0.021(4) 0.023(4) 0.000(3) 0.002(3) -0.014(3)
O3 0.017(4) 0.025(4) 0.029(4) 0.001(4) 0.003(3) -0.001(3)
O4 0.025(4) 0.025(5) 0.033(4) -0.003(3) 0.014(4) -0.001(3)
O5 0.26(3) 0.043(9) 0.31(3) 0.041(13) 0.24(2) 0.023(12)
O6 0.194(19) 0.086(11) 0.106(13) -0.014(10) 0.090(13) 0.007(12)

loop_
_atom_type_symbol
_atom_type_description
_atom_type_scat_dispersion_real
_atom_type_scat_dispersion_imag
_atom_type_scat_source
C C 0.0033 0.0016 'International Tables Vol C Tables 4.2.6.8 and 6.1.1.4'
H H 0.0000 0.0000 'International Tables Vol C Tables 4.2.6.8 and 6.1.1.4'
N N 0.0061 0.0033 'International Tables Vol C Tables 4.2.6.8 and 6.1.1.4'
O O 0.0106 0.0060 'International Tables Vol C Tables 4.2.6.8 and 6.1.1.4'
Cd Cd -0.8075 1.2024 'International Tables Vol C Tables 4.2.6.8 and 6.1.1.4'

loop_
_geom_angle_atom_site_label_1
_geom_angle_atom_site_label_2
_geom_angle_atom_site_label_3
_geom_angle
_geom_angle_site_symmetry_1
_geom_angle_site_symmetry_3
O2 C1 O1 119.6(10) . .
O2 C1 C2 120.8(11) . .
O1 C1 C2 119.6(10) . .
C3 C2 C1 123.5(11) . .
C2 C3 C4 128.5(11) . .
C5 C4 C12 118.0(11) . .
C5 C4 C3 121.4(10) . .
C12 C4 C3 120.6(10) . .
C4 C5 C6 119.7(11) . .
N1 C6 C5 124.9(12) . .
N1 C7 C8 116.8(12) . .
N1 C7 C12 122.4(10) . .
C8 C7 C12 120.8(12) . .
C9 C8 C7 119.4(13) . .
C8 C9 C10 119.2(12) . .
C11 C10 C9 122.4(14) . .
C10 C11 C12 119.7(13) . .
C11 C12 C4 124.2(11) . .
C11 C12 C7 118.2(11) . .
C4 C12 C7 117.6(10) . .
O4 C13 O3 120.1(10) . .
O4 C13 C14 121.3(10) . .
O3 C13 C14 118.6(10) . .
C13 C14 C15 120.9(14) . .
C14 C15 C16 125(2) . .
C17 C16 C24 119.0(19) . .
C17 C16 C15 122(2) . .
C24 C16 C15 118.1(18) . .
C16 C17 C18 127.1(18) . .
C17 C18 N2 113.7(16) . .
N2 C19 C20 120.0(18) . .
N2 C19 C24 124.5(17) . .
C20 C19 C24 115.4(19) . .
C21 C20 C19 127(2) . .
C20 C21 C22 115(2) . .
C21 C22 C23 125(2) . .
C22 C23 C24 116(2) . .
C19 C24 C16 114.0(17) . .
C19 C24 C23 121.6(19) . .
C16 C24 C23 123.8(18) . .
N3 C25 C26 122.5(11) . .
C25 C26 C38 118.4(11) . 3_545
N3 C27 C39 122.6(10) . 3_545
N4 C28 C29 123.6(12) . .
C30 C29 C28 119.9(11) . .
C31 C30 C29 116.7(11) . .
C31 C30 C30 122.2(13) . 5
C29 C30 C30 121.1(13) . 5
C30 C31 C32 119.0(12) . .
N4 C32 C31 125.0(12) . .
C34 C33 N5 123.0(10) . .
C33 C34 C35 118.6(11) . .
C36 C35 C34 117.7(10) . .
C36 C35 C38 122.1(10) . .
C34 C35 C38 120.2(10) . .
C37 C36 C35 119.7(11) . .
N5 C37 C36 122.9(12) . .
C39 C38 C26 118.1(10) . 3_455
C39 C38 C35 123.3(10) . .
C26 C38 C35 118.5(10) 3_455 .
C38 C39 C27 120.1(10) . 3_455
N3 Cd1 N4 90.2(3) . .
N3 Cd1 N5 173.1(3) . .
N4 Cd1 N5 95.3(3) . .
N3 Cd1 O3 91.3(3) . .
N4 Cd1 O3 82.4(3) . .
N5 Cd1 O3 85.5(3) . .
N3 Cd1 O1 92.2(3) . .
N4 Cd1 O1 136.6(3) . .
N5 Cd1 O1 86.5(3) . .
O3 Cd1 O1 140.8(3) . .
N3 Cd1 O2 93.3(3) . .
N4 Cd1 O2 82.2(3) . .
N5 Cd1 O2 91.4(3) . .
O3 Cd1 O2 163.9(2) . .
O1 Cd1 O2 54.4(2) . .
N3 Cd1 O4 87.0(3) . .
N4 Cd1 O4 134.9(3) . .
N5 Cd1 O4 86.2(3) . .
O3 Cd1 O4 52.8(3) . .
O1 Cd1 O4 88.5(3) . .
O2 Cd1 O4 142.9(3) . .
C6 N1 C7 117.4(11) . .
C19 N2 C18 121.1(17) . .
C27 N3 C25 118.3(9) . .
C27 N3 Cd1 123.5(7) . .
C25 N3 Cd1 118.2(7) . .
C28 N4 C32 115.4(11) . .
C28 N4 Cd1 121.0(8) . .
C32 N4 Cd1 123.5(8) . .
C37 N5 C33 118.0(10) . .
C37 N5 Cd1 122.4(8) . .
C33 N5 Cd1 119.5(7) . .
C1 O1 Cd1 93.2(7) . .
C1 O2 Cd1 92.1(7) . .
C13 O3 Cd1 96.1(6) . .
C13 O4 Cd1 90.7(6) . .

loop_
_geom_bond_atom_site_label_1
_geom_bond_atom_site_label_2
_geom_bond_distance
_geom_bond_site_symmetry_2
C1 O2 1.268(13) .
C1 O1 1.278(13) .
C1 C2 1.445(17) .
C2 C3 1.307(16) .
C3 C4 1.465(16) .
C4 C5 1.373(16) .
C4 C12 1.425(15) .
C5 C6 1.407(18) .
C6 N1 1.295(16) .
C7 N1 1.375(16) .
C7 C8 1.389(17) .
C7 C12 1.432(16) .
C8 C9 1.39(2) .
C9 C10 1.39(2) .
C10 C11 1.363(18) .
C11 C12 1.403(17) .
C13 O4 1.229(13) .
C13 O3 1.285(13) .
C13 C14 1.343(15) .
C14 C15 1.50(3) .
C15 C16 1.55(3) .
C16 C17 1.354(16) .
C16 C24 1.397(17) .
C17 C18 1.370(15) .
C18 N2 1.374(15) .
C19 N2 1.355(16) .
C19 C20 1.390(17) .
C19 C24 1.401(16) .
C20 C21 1.351(18) .
C21 C22 1.368(10) .
C22 C23 1.382(18) .
C23 C24 1.401(17) .
C25 N3 1.359(15) .
C25 C26 1.382(15) .
C26 C38 1.413(16) 3_545
C27 N3 1.319(14) .
C27 C39 1.391(15) 3_545
C28 N4 1.313(16) .
C28 C29 1.389(17) .
C29 C30 1.377(16) .
C30 C31 1.366(17) .
C30 C30 1.49(2) 5
C31 C32 1.378(17) .
C32 N4 1.328(15) .
C33 C34 1.370(15) .
C33 N5 1.354(14) .
C34 C35 1.406(16) .
C35 C36 1.391(16) .
C35 C38 1.494(14) .
C36 C37 1.369(16) .
C37 N5 1.328(15) .
C38 C39 1.364(16) .
C38 C26 1.413(16) 3_455
C39 C27 1.391(15) 3_455
Cd1 N3 2.324(9) .
Cd1 N4 2.350(9) .
Cd1 N5 2.372(9) .
Cd1 O3 2.372(8) .
Cd1 O1 2.392(8) .
Cd1 O2 2.422(8) .
Cd1 O4 2.519(8) .
